data_1562714
loop_
_publ_author_name
'Chi, Ying-Nan'
'Cui, Feng-Yun'
'Lin, Zheng-Guo'
'Xu, Yan'
'Ma, Xiao-Yu'
'Shen, Pan-Pan'
'Huang, Kun-Lin'
'Hu, Chang-Wen'

_publ_section_title
;
 Assembly of Cu/Ag-quinoxaline-polyoxotungstate hybrids: Influence of
 Keggin and Wells--Dawson polyanions on the structure
;
_journal_name_full 'Journal of Solid State Chemistry'
_journal_page_first 230
_journal_page_last 239
_journal_paper_doi 10.1016/j.jssc.2012.12.032
_journal_volume 199
_journal_year 2013
_chemical_formula_sum 'C40 H30 Cu4 N10 O40 Si W12'
_chemical_formula_weight 3779.19
_space_group_IT_number 33
_space_group_name_Hall 'P 2c -2n'
_space_group_name_H-M_alt 'P n a 21'
_symmetry_cell_setting orthorhombic
_symmetry_space_group_name_H-M 'P n a 21'
_atom_sites_solution_hydrogens geom
_atom_sites_solution_primary direct
_atom_sites_solution_secondary difmap
_audit_creation_method SHELXL-97
_cell_angle_alpha 90.00
_cell_angle_beta 90.00
_cell_angle_gamma 90.00
_cell_formula_units_Z 4
_cell_length_a 21.8680(13)
_cell_length_b 17.7441(10)
_cell_length_c 16.8275(10)
_cell_measurement_temperature 296(2)
_cell_volume 6529.5(7)
_computing_structure_refinement 'SHELXL-97 (Sheldrick, 1997)'
_computing_structure_solution 'SHELXS-97 (Sheldrick, 1990)'
_diffrn_ambient_temperature 296(2)
_diffrn_measured_fraction_theta_full 0.993
_diffrn_measured_fraction_theta_max 0.993
_diffrn_radiation_monochromator graphite
_diffrn_radiation_source 'fine-focus sealed tube'
_diffrn_radiation_type MoK\a
_diffrn_radiation_wavelength 0.71073
_diffrn_reflns_av_R_equivalents 0.0450
_diffrn_reflns_av_sigmaI/netI 0.0627
_diffrn_reflns_limit_h_max 26
_diffrn_reflns_limit_h_min -27
_diffrn_reflns_limit_k_max 17
_diffrn_reflns_limit_k_min -21
_diffrn_reflns_limit_l_max 20
_diffrn_reflns_limit_l_min -20
_diffrn_reflns_number 29723
_diffrn_reflns_theta_full 26.20
_diffrn_reflns_theta_max 26.20
_diffrn_reflns_theta_min 2.19
_exptl_absorpt_coefficient_mu 22.434
_exptl_absorpt_correction_T_max 0.0525
_exptl_absorpt_correction_T_min 0.0207
_exptl_absorpt_correction_type multi-scan
_exptl_absorpt_process_details sadabs
_exptl_crystal_colour red
_exptl_crystal_density_diffrn 3.844
_exptl_crystal_density_method 'not measured'
_exptl_crystal_description sheet
_exptl_crystal_F_000 6712
_exptl_crystal_size_max 0.77
_exptl_crystal_size_mid 0.36
_exptl_crystal_size_min 0.32
_refine_diff_density_max 2.870
_refine_diff_density_min -2.597
_refine_diff_density_rms 0.383
_refine_ls_abs_structure_details 'Flack H D (1983), Acta Cryst. A39, 876-881'
_refine_ls_abs_structure_Flack 0.19(2)
_refine_ls_extinction_method none
_refine_ls_goodness_of_fit_ref 1.067
_refine_ls_hydrogen_treatment mixed
_refine_ls_matrix_type full
_refine_ls_number_parameters 964
_refine_ls_number_reflns 12447
_refine_ls_number_restraints 295
_refine_ls_restrained_S_all 1.060
_refine_ls_R_factor_all 0.0631
_refine_ls_R_factor_gt 0.0548
_refine_ls_shift/su_max 0.050
_refine_ls_shift/su_mean 0.007
_refine_ls_structure_factor_coef Fsqd
_refine_ls_weighting_details 'calc w=1/[\s^2^(Fo^2^)+(0.0369P)^2^+340.9377P] where P=(Fo^2^+2Fc^2^)/3'
_refine_ls_weighting_scheme calc
_refine_ls_wR_factor_gt 0.1290
_refine_ls_wR_factor_ref 0.1333
_reflns_number_gt 11090
_reflns_number_total 12447
_reflns_threshold_expression >2sigma(I)
_cod_data_source_file JSSC-2013-199-230.cif
_cod_data_source_block compound-1
_cod_depositor_comments
;
The following automatic conversions were performed:

data item '_symmetry_cell_setting' value 'Orthorhombic' was changed
to 'orthorhombic' in accordance with the built-in table derived from
the CIF Core dictionary named 'cif_core.dic' version 2.4.5 last
updated on 2014-11-21.

Automatic conversion script
Id: cif_fix_values 8369 2020-08-20 11:38:08Z andrius 
;
_cod_original_sg_symbol_H-M Pna2(1)
_cod_database_code 1562714

loop_
_symmetry_equiv_pos_as_xyz
'x, y, z'
'-x, -y, z+1/2'
'x+1/2, -y+1/2, z'
'-x+1/2, y+1/2, z+1/2'

loop_
_atom_site_label
_atom_site_type_symbol
_atom_site_fract_x
_atom_site_fract_y
_atom_site_fract_z
_atom_site_U_iso_or_equiv
_atom_site_adp_type
_atom_site_occupancy
_atom_site_symmetry_multiplicity
_atom_site_calc_flag
_atom_site_refinement_flags
_atom_site_disorder_assembly
_atom_site_disorder_group
C1 C 0.4432(16) 0.593(2) 0.320(2) 0.055(9) Uani 1 1 d . . .
H1 H 0.4511 0.6016 0.2665 0.066 Uiso 1 1 calc R . .
C2 C 0.4425(15) 0.517(2) 0.351(2) 0.050(9) Uani 1 1 d . . .
H2 H 0.4510 0.4792 0.3145 0.060 Uiso 1 1 calc R . .
C3 C 0.4311(10) 0.5575(14) 0.4677(17) 0.028(6) Uani 1 1 d . . .
C4 C 0.4320(13) 0.6316(16) 0.4448(19) 0.038(7) Uani 1 1 d . . .
C5 C 0.4227(16) 0.694(2) 0.504(3) 0.072(13) Uani 1 1 d . . .
H5 H 0.4168 0.7433 0.4869 0.087 Uiso 1 1 calc R . .
C6 C 0.4231(17) 0.678(2) 0.576(3) 0.072(14) Uani 1 1 d . . .
H6 H 0.4252 0.7177 0.6124 0.087 Uiso 1 1 calc R . .
C7 C 0.4204(15) 0.604(2) 0.606(3) 0.060(10) Uani 1 1 d . . .
H7 H 0.4137 0.5935 0.6598 0.072 Uiso 1 1 calc R . .
C8 C 0.4290(12) 0.5447(16) 0.548(2) 0.040(7) Uani 1 1 d . . .
H8 H 0.4333 0.4954 0.5662 0.048 Uiso 1 1 calc R . .
C9 C 0.4403(14) 0.9101(18) 0.3218(19) 0.038(7) Uani 1 1 d U . .
H9 H 0.4451 0.9039 0.3763 0.046 Uiso 1 1 calc R . .
C10 C 0.4380(13) 0.9823(16) 0.294(2) 0.048(9) Uani 1 1 d . . .
H10 H 0.4369 1.0218 0.3302 0.058 Uiso 1 1 calc R . .
C11 C 0.4364(13) 0.9486(17) 0.0742(17) 0.036(7) Uani 1 1 d . . .
H11 H 0.4396 0.9969 0.0532 0.044 Uiso 1 1 calc R . .
C12 C 0.4313(17) 0.887(2) 0.027(3) 0.064(11) Uani 1 1 d . . .
H12 H 0.4297 0.8936 -0.0275 0.077 Uiso 1 1 calc R . .
C13 C 0.4282(15) 0.8128(19) 0.057(2) 0.051(9) Uani 1 1 d . . .
H13 H 0.4233 0.7715 0.0232 0.061 Uiso 1 1 calc R . .
C14 C 0.4333(11) 0.8042(15) 0.1418(16) 0.029(6) Uani 1 1 d U . .
H14 H 0.4364 0.7558 0.1626 0.035 Uiso 1 1 calc R . .
C15 C 0.3653(17) 0.2782(18) 0.3306(17) 0.050(8) Uani 1 1 d . . .
H15 H 0.3266 0.2983 0.3398 0.060 Uiso 1 1 calc R . .
C16 C 0.3711(12) 0.2137(15) 0.2823(14) 0.028(5) Uani 1 1 d U . .
H16 H 0.3361 0.1919 0.2608 0.033 Uiso 1 1 calc R . .
C17 C 0.4746(13) 0.2214(17) 0.2919(17) 0.036(7) Uani 1 1 d U . .
C18 C 0.4690(13) 0.2850(17) 0.3380(16) 0.033(6) Uani 1 1 d U . .
C19 C 0.5213(19) 0.323(3) 0.364(3) 0.072(8) Uani 1 1 d U . .
H19 H 0.5183 0.3632 0.3989 0.087 Uiso 1 1 calc R . .
C20 C 0.575(2) 0.300(3) 0.338(3) 0.075(7) Uani 1 1 d U . .
H20 H 0.6087 0.3315 0.3413 0.090 Uiso 1 1 calc R . .
C21 C 0.582(2) 0.226(2) 0.303(3) 0.074(7) Uani 1 1 d U . .
H21 H 0.6206 0.2046 0.2969 0.089 Uiso 1 1 calc R . .
C22 C 0.5292(18) 0.186(3) 0.280(3) 0.070(10) Uani 1 1 d U . .
H22 H 0.5315 0.1378 0.2573 0.084 Uiso 1 1 calc R . .
C23 C 0.4275(13) 0.2996(16) 0.5817(17) 0.040(6) Uani 1 1 d U . .
H23 H 0.4613 0.2858 0.5514 0.048 Uiso 1 1 calc R . .
C24 C 0.4204(16) 0.2712(19) 0.669(2) 0.051(8) Uani 1 1 d U . .
H24 H 0.4523 0.2449 0.6929 0.061 Uiso 1 1 calc R . .
C25 C 0.3276(14) 0.3264(17) 0.6734(18) 0.038(7) Uani 1 1 d U . .
C26 C 0.3309(14) 0.3554(15) 0.5926(17) 0.035(7) Uani 1 1 d . . .
C27 C 0.285(2) 0.3964(19) 0.562(2) 0.065(11) Uani 1 1 d . . .
H27 H 0.2878 0.4173 0.5112 0.078 Uiso 1 1 calc R . .
C28 C 0.2293(14) 0.4071(19) 0.6104(18) 0.048(8) Uani 1 1 d . . .
H28 H 0.1962 0.4333 0.5895 0.058 Uiso 1 1 calc R . .
C29 C 0.2260(17) 0.378(2) 0.688(2) 0.054(9) Uani 1 1 d U . .
H29 H 0.1912 0.3853 0.7187 0.065 Uiso 1 1 calc R . .
C30 C 0.2710(14) 0.3429(15) 0.7139(15) 0.033(6) Uani 1 1 d . . .
H30 H 0.2677 0.3250 0.7656 0.039 Uiso 1 1 calc R . .
C31 C 0.4336(13) 0.8610(17) 0.1911(18) 0.035(6) Uani 1 1 d U . .
C32 C 0.4365(12) 0.9345(15) 0.1598(16) 0.028(6) Uani 1 1 d U . .
C33 C 0.4410(13) 1.1961(14) 0.0291(15) 0.033(6) Uani 1 1 d U . .
H33 H 0.4798 1.2042 0.0501 0.039 Uiso 1 1 calc R . .
C34 C 0.4284(15) 1.2260(17) -0.041(2) 0.044(7) Uani 1 1 d U . .
H34 H 0.4563 1.2591 -0.0633 0.053 Uiso 1 1 calc R . .
C35 C 0.3316(12) 1.1699(15) -0.0370(16) 0.029(6) Uani 1 1 d U . .
C36 C 0.3458(13) 1.1429(15) 0.0379(16) 0.032(6) Uani 1 1 d . . .
C37 C 0.2993(15) 1.1030(18) 0.079(2) 0.048(8) Uani 1 1 d U . .
H37 H 0.3082 1.0846 0.1294 0.058 Uiso 1 1 calc R . .
C38 C 0.2445(15) 1.0905(17) 0.050(2) 0.045(7) Uani 1 1 d U . .
H38 H 0.2145 1.0669 0.0801 0.055 Uiso 1 1 calc R . .
C39 C 0.2331(13) 1.1141(15) -0.0281(18) 0.036(7) Uani 1 1 d . . .
H39 H 0.1953 1.1019 -0.0498 0.043 Uiso 1 1 calc R . .
C40 C 0.2761(11) 1.1567(16) -0.0786(17) 0.030(6) Uani 1 1 d . . .
H40 H 0.2680 1.1726 -0.1302 0.036 Uiso 1 1 calc R . .
Cu1 Cu 0.41637(17) 0.7480(3) 0.3186(4) 0.0560(9) Uani 1 1 d . . .
Cu2 Cu 0.4061(3) 0.3921(2) 0.4474(3) 0.0695(16) Uani 1 1 d . . .
Cu3 Cu 0.4278(2) 1.1044(2) 0.1760(2) 0.0480(10) Uani 1 1 d . . .
Cu4 Cu 0.36724(17) 0.2468(3) 0.8141(3) 0.0501(9) Uani 1 1 d . . .
N1 N 0.4323(11) 0.6525(14) 0.3685(17) 0.038(6) Uani 1 1 d U . .
N2 N 0.4324(12) 0.4975(12) 0.4164(15) 0.038(6) Uani 1 1 d . . .
N3 N 0.4363(12) 0.8486(14) 0.2790(17) 0.042(6) Uani 1 1 d . . .
N4 N 0.4371(10) 0.9990(13) 0.2106(15) 0.030(5) Uani 1 1 d U . .
N5 N 0.4140(11) 0.3113(13) 0.3636(15) 0.036(5) Uani 1 1 d U . .
N6 N 0.4246(13) 0.1838(15) 0.2671(14) 0.042(6) Uani 1 1 d . . .
N7 N 0.3839(11) 0.3442(13) 0.5510(13) 0.033(5) Uani 1 1 d U . .
N8 N 0.3721(9) 0.2835(11) 0.7071(12) 0.023(4) Uani 1 1 d U . .
N9 N 0.4005(12) 1.1537(14) 0.0730(14) 0.043(6) Uani 1 1 d . . .
N10 N 0.3750(11) 1.2098(13) -0.0809(14) 0.034(5) Uani 1 1 d U . .
O1 O 0.3240(8) 0.4786(9) 0.0498(9) 0.028(3) Uani 1 1 d U . .
O2 O 0.2500(8) 0.5375(10) 0.1583(9) 0.031(4) Uani 1 1 d . . .
O3 O 0.2269(8) 0.5634(10) 0.0045(10) 0.038(4) Uani 1 1 d . . .
O4 O 0.2110(9) 0.4265(11) 0.0647(12) 0.045(5) Uani 1 1 d . . .
O5 O 0.1939(10) 0.4446(11) -0.1054(11) 0.041(5) Uani 1 1 d U . .
O6 O 0.1184(9) 0.3692(11) -0.0070(11) 0.038(4) Uani 1 1 d U . .
O7 O 0.2161(8) 0.2832(10) 0.0380(10) 0.032(4) Uani 1 1 d U . .
O8 O 0.2873(8) 0.3600(10) -0.0603(9) 0.031(4) Uani 1 1 d U . .
O9 O 0.1474(11) 0.5814(11) -0.1025(13) 0.051(6) Uani 1 1 d . . .
O10 O 0.1008(8) 0.5133(9) 0.0267(10) 0.034(4) Uani 1 1 d U . .
O11 O 0.1386(8) 0.6217(10) 0.1165(10) 0.034(4) Uani 1 1 d U . .
O12 O 0.1866(8) 0.6936(12) -0.0088(11) 0.038(4) Uani 1 1 d U . .
O13 O 0.2780(8) 0.6881(9) 0.0955(11) 0.031(4) Uani 1 1 d U . .
O14 O 0.2173(7) 0.6562(9) 0.2367(10) 0.028(4) Uani 1 1 d U . .
O15 O 0.3139(9) 0.5695(10) 0.2787(13) 0.044(5) Uani 1 1 d . . .
O16 O 0.3677(9) 0.6044(9) 0.1420(10) 0.035(4) Uani 1 1 d . . .
O17 O 0.2012(9) 0.5167(11) 0.2940(12) 0.043(5) Uani 1 1 d . . .
O18 O 0.3450(9) 0.4408(12) 0.2160(11) 0.045(5) Uani 1 1 d . . .
O19 O 0.2367(9) 0.3881(11) 0.2306(11) 0.040(5) Uani 1 1 d U . .
O20 O 0.3148(10) 0.3262(13) 0.1282(13) 0.051(6) Uani 1 1 d U . .
O21 O 0.4344(10) 0.4785(10) 0.1061(11) 0.042(5) Uani 1 1 d . . .
O22 O 0.3937(10) 0.3686(11) 0.0109(11) 0.045(5) Uani 1 1 d U . .
O23 O 0.3508(8) 0.6312(14) -0.0086(14) 0.055(6) Uani 1 1 d . . .
O24 O 0.4115(8) 0.5048(10) -0.0452(10) 0.037(4) Uani 1 1 d . . .
O25 O 0.3025(8) 0.4967(11) -0.1231(11) 0.038(5) Uani 1 1 d . . .
O26 O 0.2615(9) 0.6381(10) -0.1175(11) 0.043(5) Uani 1 1 d . . .
O27 O 0.1204(10) 0.4848(11) 0.1805(11) 0.041(5) Uani 1 1 d U . .
O28 O 0.1434(8) 0.3450(11) 0.1472(11) 0.034(4) Uani 1 1 d U . .
O29 O 0.3974(9) 0.3840(10) -0.1473(11) 0.032(4) Uani 1 1 d . . .
O30 O 0.4367(8) 0.3382(12) 0.1630(10) 0.032(4) Uani 1 1 d . . .
O31 O 0.2267(9) 0.2338(12) 0.1980(12) 0.047(5) Uani 1 1 d . . .
O32 O 0.0313(10) 0.4047(14) 0.1085(15) 0.058(6) Uani 1 1 d U . .
O33 O 0.1026(8) 0.6109(11) 0.2726(14) 0.038(5) Uani 1 1 d . . .
O34 O 0.0662(11) 0.6596(12) -0.0105(18) 0.066(8) Uani 1 1 d . . .
O35 O 0.2951(10) 0.7692(10) -0.0439(12) 0.041(5) Uani 1 1 d U . .
O36 O 0.3369(11) 0.7194(13) 0.2425(12) 0.048(5) Uani 1 1 d U . .
O37 O 0.2991(10) 0.4394(11) 0.3625(13) 0.044(5) Uani 1 1 d U . .
O38 O 0.1787(10) 0.2861(13) -0.1166(11) 0.045(5) Uani 1 1 d . . .
O39 O 0.2129(9) 0.5415(11) -0.2333(10) 0.034(4) Uani 1 1 d U . .
O40 O 0.4719(9) 0.6118(12) 0.0412(12) 0.046(5) Uani 1 1 d . . .
Si1 Si 0.2545(3) 0.4974(4) 0.0695(4) 0.0109(9) Uani 1 1 d U . .
W1 W 0.30129(5) 0.64416(6) 0.19455(6) 0.0272(2) Uani 1 1 d . . .
W2 W 0.20126(5) 0.34998(6) -0.04917(6) 0.0275(2) Uani 1 1 d . . .
W3 W 0.27316(5) 0.68023(6) -0.01506(6) 0.0283(2) Uani 1 1 d . . .
W4 W 0.22768(5) 0.31542(6) 0.14709(6) 0.0276(2) Uani 1 1 d . . .
W5 W 0.10461(5) 0.42352(6) 0.08989(7) 0.0277(2) Uani 1 1 d . . .
W6 W 0.40359(5) 0.56531(6) 0.04639(7) 0.0282(2) Uani 1 1 d . . .
W7 W 0.27902(5) 0.46936(7) 0.27490(7) 0.0332(3) Uani 1 1 d . . .
W8 W 0.12898(6) 0.61060(7) 0.00459(7) 0.0370(3) Uani 1 1 d . . .
W9 W 0.22576(6) 0.53685(8) -0.13363(7) 0.0370(3) Uani 1 1 d . . .
W10 W 0.15666(6) 0.57594(7) 0.21618(7) 0.0334(3) Uani 1 1 d . . .
W11 W 0.35590(6) 0.42273(7) -0.07196(7) 0.0338(3) Uani 1 1 d . . .
W12 W 0.38195(5) 0.39010(7) 0.12495(7) 0.0329(3) Uani 1 1 d . . .

loop_
_atom_site_aniso_label
_atom_site_aniso_U_11
_atom_site_aniso_U_22
_atom_site_aniso_U_33
_atom_site_aniso_U_23
_atom_site_aniso_U_13
_atom_site_aniso_U_12
C1 0.05(2) 0.06(2) 0.05(2) 0.025(17) 0.005(16) 0.003(17)
C2 0.050(19) 0.05(2) 0.05(2) 0.027(16) 0.015(15) 0.016(16)
C3 0.013(11) 0.022(12) 0.048(16) 0.009(11) -0.016(10) -0.004(9)
C4 0.037(15) 0.028(15) 0.047(17) -0.012(12) -0.008(12) 0.012(12)
C5 0.035(19) 0.07(3) 0.11(4) 0.02(2) 0.01(2) 0.030(18)
C6 0.05(2) 0.03(2) 0.13(4) -0.02(2) -0.04(2) 0.015(15)
C7 0.037(18) 0.06(2) 0.09(3) -0.01(2) 0.013(17) -0.010(15)
C8 0.031(15) 0.023(14) 0.07(2) 0.005(14) -0.019(14) 0.004(11)
C9 0.039(10) 0.038(10) 0.037(10) 0.009(8) 0.007(8) -0.001(8)
C10 0.027(15) 0.023(15) 0.09(3) 0.012(16) 0.029(15) 0.012(12)
C11 0.038(16) 0.040(16) 0.031(14) -0.002(12) 0.007(11) -0.013(12)
C12 0.07(3) 0.05(2) 0.06(2) -0.014(19) 0.019(19) -0.006(18)
C13 0.045(19) 0.05(2) 0.06(2) -0.021(16) 0.005(15) -0.017(14)
C14 0.027(9) 0.027(9) 0.033(9) -0.001(7) 0.015(7) 0.003(7)
C15 0.07(2) 0.050(19) 0.030(16) 0.017(14) 0.000(14) 0.001(16)
C16 0.033(9) 0.028(9) 0.022(8) 0.008(7) 0.002(7) -0.002(7)
C17 0.042(10) 0.040(10) 0.027(9) 0.003(8) -0.009(8) 0.005(8)
C18 0.042(10) 0.037(10) 0.020(9) 0.003(7) -0.003(7) 0.000(8)
C19 0.072(10) 0.077(10) 0.067(10) -0.008(8) 0.002(8) -0.001(8)
C20 0.073(9) 0.079(9) 0.074(9) -0.009(7) -0.001(7) 0.002(7)
C21 0.071(10) 0.078(10) 0.073(10) -0.006(8) 0.003(8) 0.004(8)
C22 0.070(13) 0.079(13) 0.061(13) -0.016(9) -0.002(9) 0.004(9)
C23 0.042(10) 0.037(10) 0.042(10) 0.007(8) 0.007(8) -0.010(8)
C24 0.044(11) 0.044(11) 0.064(12) 0.006(9) -0.002(9) -0.006(8)
C25 0.044(10) 0.030(10) 0.041(10) -0.010(8) 0.000(8) -0.011(8)
C26 0.049(17) 0.025(14) 0.033(15) 0.007(11) 0.023(13) 0.006(12)
C27 0.11(3) 0.05(2) 0.037(17) 0.017(15) -0.020(19) -0.02(2)
C28 0.041(18) 0.06(2) 0.041(17) 0.015(15) 0.009(13) 0.001(14)
C29 0.057(12) 0.052(12) 0.054(12) -0.013(9) 0.001(9) -0.001(9)
C30 0.066(19) 0.020(13) 0.012(12) -0.002(10) 0.008(12) -0.001(12)
C31 0.031(9) 0.032(10) 0.041(10) 0.002(8) 0.001(8) -0.002(8)
C32 0.034(9) 0.024(9) 0.027(9) -0.011(7) -0.006(7) -0.004(7)
C33 0.040(9) 0.021(9) 0.038(9) 0.003(7) 0.009(8) 0.004(7)
C34 0.049(11) 0.032(10) 0.051(11) 0.008(8) -0.002(8) 0.003(8)
C35 0.027(9) 0.029(9) 0.030(9) -0.002(7) -0.004(7) -0.003(7)
C36 0.042(16) 0.029(14) 0.025(13) 0.013(11) 0.005(11) 0.015(11)
C37 0.046(11) 0.048(11) 0.050(11) -0.002(9) -0.001(8) -0.011(8)
C38 0.045(10) 0.039(10) 0.052(11) 0.001(8) 0.007(8) 0.007(8)
C39 0.034(15) 0.027(14) 0.048(18) -0.018(13) 0.003(12) 0.004(11)
C40 0.019(13) 0.039(16) 0.033(14) 0.000(12) 0.001(10) -0.001(11)
Cu1 0.073(2) 0.0298(16) 0.066(2) 0.0209(15) -0.016(3) -0.012(2)
Cu2 0.131(4) 0.027(2) 0.050(3) -0.0067(18) 0.046(3) -0.016(2)
Cu3 0.082(3) 0.0262(19) 0.0361(19) 0.0015(14) -0.0106(18) 0.0083(18)
Cu4 0.075(2) 0.0480(19) 0.0274(15) 0.0103(14) -0.002(2) 0.008(3)
N1 0.033(9) 0.029(9) 0.053(10) 0.016(8) -0.001(8) -0.007(7)
N2 0.060(16) 0.012(11) 0.043(14) 0.011(9) -0.005(11) -0.007(10)
N3 0.044(14) 0.039(14) 0.044(14) 0.019(12) 0.008(11) -0.012(11)
N4 0.033(8) 0.024(8) 0.033(8) 0.003(7) 0.009(7) -0.006(7)
N5 0.041(9) 0.028(9) 0.039(9) 0.001(7) 0.008(7) 0.003(7)
N6 0.061(17) 0.045(15) 0.021(11) 0.011(10) -0.011(10) 0.004(12)
N7 0.042(9) 0.032(8) 0.027(8) 0.002(7) 0.014(7) -0.001(7)
N8 0.033(8) 0.015(7) 0.021(7) -0.008(6) 0.001(6) 0.000(6)
N9 0.062(17) 0.036(13) 0.032(13) 0.018(10) 0.008(11) 0.005(12)
N10 0.043(9) 0.030(9) 0.028(8) -0.005(7) 0.002(7) 0.004(7)
O1 0.044(8) 0.027(7) 0.014(6) 0.004(5) 0.000(6) 0.003(6)
O2 0.026(9) 0.048(11) 0.019(8) -0.002(7) -0.005(6) 0.008(8)
O3 0.048(11) 0.041(11) 0.024(9) -0.020(7) 0.007(8) -0.011(9)
O4 0.042(11) 0.044(12) 0.048(12) 0.004(9) -0.018(9) -0.005(9)
O5 0.055(9) 0.034(8) 0.034(8) -0.004(6) 0.001(7) 0.000(7)
O6 0.048(8) 0.038(8) 0.028(7) -0.012(6) 0.009(6) 0.005(7)
O7 0.037(7) 0.037(8) 0.024(7) -0.006(6) -0.003(6) 0.012(6)
O8 0.031(7) 0.038(8) 0.024(7) 0.009(6) 0.010(6) 0.011(6)
O9 0.086(17) 0.023(10) 0.044(12) -0.008(9) -0.004(11) 0.004(10)
O10 0.048(8) 0.023(7) 0.031(7) 0.014(6) -0.004(6) 0.000(6)
O11 0.048(8) 0.027(7) 0.028(7) -0.006(6) -0.002(6) -0.005(6)
O12 0.015(7) 0.061(9) 0.038(8) -0.001(7) 0.002(6) 0.004(6)
O13 0.033(7) 0.023(7) 0.036(7) -0.014(6) -0.006(6) 0.001(6)
O14 0.028(7) 0.027(7) 0.030(7) 0.007(6) 0.007(6) 0.005(6)
O15 0.047(12) 0.030(11) 0.055(13) 0.024(10) -0.008(10) 0.004(9)
O16 0.060(12) 0.020(9) 0.024(9) -0.007(7) -0.010(8) -0.005(8)
O17 0.039(11) 0.041(12) 0.048(13) -0.014(9) 0.002(9) -0.010(9)
O18 0.053(12) 0.061(14) 0.021(9) -0.005(9) 0.009(8) -0.006(10)
O19 0.047(8) 0.032(8) 0.041(8) -0.016(7) 0.000(7) -0.001(7)
O20 0.040(8) 0.064(9) 0.048(9) -0.014(8) 0.010(7) -0.002(7)
O21 0.064(14) 0.024(10) 0.037(10) -0.003(8) 0.002(9) 0.005(9)
O22 0.059(9) 0.039(8) 0.038(8) -0.019(7) -0.001(7) 0.008(7)
O23 0.017(10) 0.083(18) 0.065(14) -0.013(13) 0.009(9) 0.013(10)
O24 0.044(11) 0.037(10) 0.029(9) 0.012(8) 0.005(8) 0.019(9)
O25 0.037(10) 0.038(11) 0.038(11) -0.001(8) -0.014(8) 0.013(8)
O26 0.059(13) 0.030(10) 0.040(11) 0.027(8) -0.014(9) -0.005(9)
O27 0.060(9) 0.035(8) 0.029(7) -0.009(6) -0.012(7) 0.011(7)
O28 0.031(7) 0.041(8) 0.031(7) -0.004(6) -0.014(6) 0.015(6)
O29 0.047(11) 0.023(9) 0.028(9) -0.008(7) 0.022(8) 0.010(8)
O30 0.014(8) 0.063(13) 0.018(8) 0.012(8) -0.001(6) 0.007(8)
O31 0.049(13) 0.050(13) 0.042(12) 0.006(10) 0.003(10) 0.014(10)
O32 0.051(9) 0.065(10) 0.059(10) 0.002(8) 0.018(7) -0.015(8)
O33 0.025(10) 0.027(10) 0.063(14) -0.004(9) -0.003(9) -0.002(8)
O34 0.060(15) 0.023(11) 0.12(2) -0.022(13) -0.001(14) -0.011(10)
O35 0.064(9) 0.022(7) 0.037(8) -0.001(6) 0.007(7) -0.003(7)
O36 0.063(9) 0.047(9) 0.034(8) -0.012(7) -0.002(7) -0.001(7)
O37 0.052(9) 0.033(8) 0.048(8) 0.003(7) -0.003(7) -0.002(7)
O38 0.047(12) 0.062(14) 0.026(10) -0.003(9) -0.017(9) 0.005(10)
O39 0.044(8) 0.042(8) 0.016(7) 0.004(6) -0.004(6) -0.002(7)
O40 0.042(11) 0.059(13) 0.038(11) -0.024(10) 0.004(9) -0.024(10)
Si1 0.018(2) 0.013(2) 0.0016(18) -0.0004(15) -0.0018(16) 0.0015(19)
W1 0.0309(6) 0.0215(5) 0.0292(6) -0.0023(4) 0.0002(4) -0.0002(4)
W2 0.0355(6) 0.0198(5) 0.0272(5) -0.0012(4) -0.0003(4) -0.0002(4)
W3 0.0375(6) 0.0195(6) 0.0280(6) 0.0002(4) 0.0008(4) 0.0001(4)
W4 0.0346(6) 0.0193(5) 0.0290(6) 0.0003(4) 0.0023(4) -0.0014(4)
W5 0.0305(6) 0.0216(5) 0.0309(5) 0.0000(4) -0.0003(4) -0.0031(4)
W6 0.0327(6) 0.0241(5) 0.0279(5) -0.0008(4) 0.0031(4) -0.0045(4)
W7 0.0366(6) 0.0426(7) 0.0203(5) 0.0045(5) -0.0013(5) 0.0042(5)
W8 0.0433(7) 0.0327(7) 0.0351(6) -0.0034(5) -0.0094(5) 0.0170(5)
W9 0.0439(7) 0.0463(8) 0.0209(6) 0.0049(5) -0.0031(5) 0.0070(5)
W10 0.0446(7) 0.0271(6) 0.0285(6) -0.0014(4) 0.0074(5) 0.0107(5)
W11 0.0485(7) 0.0274(6) 0.0256(6) 0.0018(4) 0.0098(5) 0.0118(5)
W12 0.0377(6) 0.0315(6) 0.0296(6) -0.0024(5) -0.0045(4) 0.0145(5)

loop_
_atom_type_symbol
_atom_type_description
_atom_type_scat_dispersion_real
_atom_type_scat_dispersion_imag
_atom_type_scat_source
C C 0.0033 0.0016 'International Tables Vol C Tables 4.2.6.8 and 6.1.1.4'
H H 0.0000 0.0000 'International Tables Vol C Tables 4.2.6.8 and 6.1.1.4'
N N 0.0061 0.0033 'International Tables Vol C Tables 4.2.6.8 and 6.1.1.4'
O O 0.0106 0.0060 'International Tables Vol C Tables 4.2.6.8 and 6.1.1.4'
Si Si 0.0817 0.0704 'International Tables Vol C Tables 4.2.6.8 and 6.1.1.4'
Cu Cu 0.3201 1.2651 'International Tables Vol C Tables 4.2.6.8 and 6.1.1.4'
W W -0.8490 6.8722 'International Tables Vol C Tables 4.2.6.8 and 6.1.1.4'

loop_
_geom_angle_atom_site_label_1
_geom_angle_atom_site_label_2
_geom_angle_atom_site_label_3
_geom_angle
_geom_angle_site_symmetry_1
_geom_angle_site_symmetry_3
N1 C1 C2 121(3) . .
N1 C1 H1 119.7 . .
C2 C1 H1 119.7 . .
N2 C2 C1 128(4) . .
N2 C2 H2 116.0 . .
C1 C2 H2 116.0 . .
C4 C3 N2 125(3) . .
C4 C3 C8 116(3) . .
N2 C3 C8 120(2) . .
N1 C4 C3 122(3) . .
N1 C4 C5 116(3) . .
C3 C4 C5 121(3) . .
C6 C5 C4 119(4) . .
C6 C5 H5 120.7 . .
C4 C5 H5 120.7 . .
C5 C6 C7 124(4) . .
C5 C6 H6 118.1 . .
C7 C6 H6 118.1 . .
C6 C7 C8 115(4) . .
C6 C7 H7 122.3 . .
C8 C7 H7 122.3 . .
C3 C8 C7 123(3) . .
C3 C8 H8 118.3 . .
C7 C8 H8 118.3 . .
N3 C9 C10 126(3) . .
N3 C9 H9 116.9 . .
C10 C9 H9 116.9 . .
C9 C10 N4 122(3) . .
C9 C10 H10 119.0 . .
N4 C10 H10 119.0 . .
C12 C11 C32 116(3) . .
C12 C11 H11 122.1 . .
C32 C11 H11 122.1 . .
C11 C12 C13 124(4) . .
C11 C12 H12 118.1 . .
C13 C12 H12 118.2 . .
C12 C13 C14 116(3) . .
C12 C13 H13 121.8 . .
C14 C13 H13 121.8 . .
C31 C14 C13 123(3) . .
C31 C14 H14 118.3 . .
C13 C14 H14 118.3 . .
N5 C15 C16 122(3) . .
N5 C15 H15 119.2 . .
C16 C15 H15 119.2 . .
N6 C16 C15 121(3) . .
N6 C16 H16 119.3 . .
C15 C16 H16 119.3 . .
N6 C17 C22 116(3) . .
N6 C17 C18 121(3) . .
C22 C17 C18 123(3) . .
N5 C18 C17 123(3) . .
N5 C18 C19 117(3) . .
C17 C18 C19 120(3) . .
C20 C19 C18 118(4) . .
C20 C19 H19 120.8 . .
C18 C19 H19 120.8 . .
C19 C20 C21 121(5) . .
C19 C20 H20 119.7 . .
C21 C20 H20 119.7 . .
C22 C21 C20 119(4) . .
C22 C21 H21 120.5 . .
C20 C21 H21 120.4 . .
C17 C22 C21 116(4) . .
C17 C22 H22 122.1 . .
C21 C22 H22 122.0 . .
N7 C23 C24 119(3) . .
N7 C23 H23 120.6 . .
C24 C23 H23 120.6 . .
N8 C24 C23 121(3) . .
N8 C24 H24 119.7 . .
C23 C24 H24 119.7 . .
N8 C25 C30 122(3) . .
N8 C25 C26 124(3) . .
C30 C25 C26 114(3) . .
C27 C26 N7 121(3) . .
C27 C26 C25 121(3) . .
N7 C26 C25 118(3) . .
C26 C27 C28 118(3) . .
C26 C27 H27 121.0 . .
C28 C27 H27 121.0 . .
C29 C28 C27 121(3) . .
C29 C28 H28 119.6 . .
C27 C28 H28 119.6 . .
C30 C29 C28 118(3) . .
C30 C29 H29 121.0 . .
C28 C29 H29 121.0 . .
C29 C30 C25 128(3) . .
C29 C30 H30 116.1 . .
C25 C30 H30 116.1 . .
C14 C31 C32 119(3) . .
C14 C31 N3 121(3) . .
C32 C31 N3 120(3) . .
C31 C32 N4 121(2) . .
C31 C32 C11 122(2) . .
N4 C32 C11 117(2) . .
C34 C33 N9 124(3) . .
C34 C33 H33 117.9 . .
N9 C33 H33 117.9 . .
C33 C34 N10 122(3) . .
C33 C34 H34 119.0 . .
N10 C34 H34 119.0 . .
C36 C35 N10 120(2) . .
C36 C35 C40 126(3) . .
N10 C35 C40 114(2) . .
N9 C36 C35 123(3) . .
N9 C36 C37 120(3) . .
C35 C36 C37 117(3) . .
C38 C37 C36 124(3) . .
C38 C37 H37 118.1 . .
C36 C37 H37 118.1 . .
C37 C38 C39 117(3) . .
C37 C38 H38 121.3 . .
C39 C38 H38 121.3 . .
C38 C39 C40 125(3) . .
C38 C39 H39 117.3 . .
C40 C39 H39 117.3 . .
C35 C40 C39 110(3) . .
C35 C40 H40 124.9 . .
C39 C40 H40 124.9 . .
N1 Cu1 N3 156.0(9) . .
N1 Cu1 O36 101.1(10) . .
N3 Cu1 O36 100.7(10) . .
N7 Cu2 N5 109.1(10) . .
N7 Cu2 N2 133.3(10) . .
N5 Cu2 N2 116.9(11) . .
N4 Cu3 N9 133.7(11) . .
N4 Cu3 N6 115.4(10) . 1_565
N9 Cu3 N6 109.1(10) . 1_565
N10 Cu4 N8 171.7(8) 1_546 .
C4 N1 C1 111(3) . .
C4 N1 Cu1 131(2) . .
C1 N1 Cu1 117(2) . .
C2 N2 C3 111(3) . .
C2 N2 Cu2 125(3) . .
C3 N2 Cu2 123(2) . .
C9 N3 C31 115(2) . .
C9 N3 Cu1 126(2) . .
C31 N3 Cu1 118(2) . .
C32 N4 C10 115(2) . .
C32 N4 Cu3 125.7(19) . .
C10 N4 Cu3 119.1(19) . .
C15 N5 C18 115(3) . .
C15 N5 Cu2 122(2) . .
C18 N5 Cu2 123(2) . .
C16 N6 C17 118(3) . .
C16 N6 Cu3 116.6(19) . 1_545
C17 N6 Cu3 122(2) . 1_545
C23 N7 C26 119(2) . .
C23 N7 Cu2 114.4(18) . .
C26 N7 Cu2 126.1(19) . .
C24 N8 C25 119(3) . .
C24 N8 Cu4 118(2) . .
C25 N8 Cu4 122.8(19) . .
C36 N9 C33 114(2) . .
C36 N9 Cu3 125.0(19) . .
C33 N9 Cu3 120(2) . .
C34 N10 C35 115(2) . .
C34 N10 Cu4 118(2) . 1_564
C35 N10 Cu4 127.5(19) . 1_564
Si1 O1 W6 125.5(9) . .
Si1 O1 W12 122.5(8) . .
W6 O1 W12 92.9(6) . .
Si1 O1 W11 123.1(9) . .
W6 O1 W11 92.0(6) . .
W12 O1 W11 91.5(6) . .
Si1 O2 W1 124.6(10) . .
Si1 O2 W10 123.1(9) . .
W1 O2 W10 94.3(6) . .
Si1 O2 W7 120.5(9) . .
W1 O2 W7 94.0(6) . .
W10 O2 W7 92.1(6) . .
Si1 O3 W8 125.2(9) . .
Si1 O3 W3 123.1(9) . .
W8 O3 W3 94.6(7) . .
Si1 O3 W9 119.6(9) . .
W8 O3 W9 93.6(7) . .
W3 O3 W9 92.4(6) . .
Si1 O4 W2 123.7(11) . .
Si1 O4 W5 126.9(11) . .
W2 O4 W5 92.5(6) . .
Si1 O4 W4 121.7(10) . .
W2 O4 W4 90.6(7) . .
W5 O4 W4 91.6(7) . .
W9 O5 W2 150.1(12) . .
W5 O6 W2 122.4(10) . .
W2 O7 W4 124.4(9) . .
W11 O8 W2 149.0(10) . .
W8 O9 W9 123.0(12) . .
W8 O10 W5 149.7(11) . .
W8 O11 W10 148.1(10) . .
W3 O12 W8 123.5(10) . .
W3 O13 W1 148.6(10) . .
W10 O14 W1 118.8(8) . .
W7 O15 W1 122.8(11) . .
W1 O16 W6 149.8(10) . .
W7 O17 W10 124.6(10) . .
W7 O18 W12 152.0(12) . .
W7 O19 W4 149.6(12) . .
W12 O20 W4 147.3(13) . .
W6 O21 W12 120.6(11) . .
W11 O22 W12 124.3(10) . .
W6 O23 W3 148.7(14) . .
W6 O24 W11 123.8(9) . .
W9 O25 W11 148.3(12) . .
W3 O26 W9 122.4(9) . .
W10 O27 W5 144.6(12) . .
W5 O28 W4 129.2(11) . .
W1 O36 Cu1 142.4(13) . .
O4 Si1 O1 113.3(10) . .
O4 Si1 O2 110.7(11) . .
O1 Si1 O2 109.5(9) . .
O4 Si1 O3 107.5(9) . .
O1 Si1 O3 110.3(9) . .
O2 Si1 O3 105.2(9) . .
O36 W1 O16 99.4(9) . .
O36 W1 O13 102.2(9) . .
O16 W1 O13 87.0(8) . .
O36 W1 O15 96.9(10) . .
O16 W1 O15 88.7(8) . .
O13 W1 O15 160.9(8) . .
O36 W1 O14 99.5(9) . .
O16 W1 O14 160.9(7) . .
O13 W1 O14 91.2(7) . .
O15 W1 O14 86.8(8) . .
O36 W1 O2 167.9(8) . .
O16 W1 O2 86.6(7) . .
O13 W1 O2 88.5(6) . .
O15 W1 O2 72.6(7) . .
O14 W1 O2 74.3(6) . .
O38 W2 O8 106.7(9) . .
O38 W2 O7 98.6(9) . .
O8 W2 O7 88.0(7) . .
O38 W2 O5 103.4(9) . .
O8 W2 O5 87.3(8) . .
O7 W2 O5 158.0(8) . .
O38 W2 O6 95.2(9) . .
O8 W2 O6 158.1(8) . .
O7 W2 O6 89.3(8) . .
O5 W2 O6 87.1(9) . .
O38 W2 O4 164.8(9) . .
O8 W2 O4 86.4(7) . .
O7 W2 O4 73.7(7) . .
O5 W2 O4 84.6(7) . .
O6 W2 O4 72.1(7) . .
O35 W3 O13 101.3(9) . .
O35 W3 O26 98.2(8) . .
O13 W3 O26 160.4(7) . .
O35 W3 O12 100.2(10) . .
O13 W3 O12 89.6(8) . .
O26 W3 O12 88.0(9) . .
O35 W3 O23 100.7(10) . .
O13 W3 O23 85.8(9) . .
O26 W3 O23 89.5(9) . .
O12 W3 O23 159.1(10) . .
O35 W3 O3 167.9(9) . .
O13 W3 O3 87.1(7) . .
O26 W3 O3 73.7(6) . .
O12 W3 O3 70.9(8) . .
O23 W3 O3 88.4(9) . .
O31 W4 O28 102.9(9) . .
O31 W4 O19 101.9(9) . .
O28 W4 O19 85.1(8) . .
O31 W4 O7 103.1(9) . .
O28 W4 O7 87.5(8) . .
O19 W4 O7 154.9(8) . .
O31 W4 O20 100.4(10) . .
O28 W4 O20 156.5(9) . .
O19 W4 O20 87.3(9) . .
O7 W4 O20 90.1(8) . .
O31 W4 O4 169.7(8) . .
O28 W4 O4 68.6(8) . .
O19 W4 O4 83.6(8) . .
O7 W4 O4 71.4(7) . .
O20 W4 O4 88.5(8) . .
O32 W5 O28 100.8(11) . .
O32 W5 O27 98.0(11) . .
O28 W5 O27 86.0(8) . .
O32 W5 O10 103.2(11) . .
O28 W5 O10 155.8(8) . .
O27 W5 O10 88.7(8) . .
O32 W5 O6 102.1(10) . .
O28 W5 O6 89.6(8) . .
O27 W5 O6 159.9(9) . .
O10 W5 O6 87.3(8) . .
O32 W5 O4 169.7(10) . .
O28 W5 O4 70.5(8) . .
O27 W5 O4 87.3(8) . .
O10 W5 O4 85.7(7) . .
O6 W5 O4 72.8(8) . .
O40 W6 O23 102.1(11) . .
O40 W6 O24 98.8(9) . .
O23 W6 O24 90.5(9) . .
O40 W6 O16 103.1(8) . .
O23 W6 O16 86.4(9) . .
O24 W6 O16 158.1(8) . .
O40 W6 O21 96.1(10) . .
O23 W6 O21 161.8(9) . .
O24 W6 O21 86.5(7) . .
O16 W6 O21 89.7(8) . .
O40 W6 O1 167.4(9) . .
O23 W6 O1 88.0(8) . .
O24 W6 O1 73.3(7) . .
O16 W6 O1 84.9(7) . .
O21 W6 O1 74.0(7) . .
O37 W7 O18 100.9(10) . .
O37 W7 O19 104.1(10) . .
O18 W7 O19 87.7(9) . .
O37 W7 O17 103.3(10) . .
O18 W7 O17 155.8(9) . .
O19 W7 O17 88.0(8) . .
O37 W7 O15 99.4(9) . .
O18 W7 O15 87.8(9) . .
O19 W7 O15 156.5(9) . .
O17 W7 O15 86.7(8) . .
O37 W7 O2 168.6(8) . .
O18 W7 O2 84.5(8) . .
O19 W7 O2 86.1(8) . .
O17 W7 O2 71.4(7) . .
O15 W7 O2 70.6(7) . .
O34 W8 O10 104.1(10) . .
O34 W8 O11 100.9(12) . .
O10 W8 O11 86.3(8) . .
O34 W8 O9 100.0(12) . .
O10 W8 O9 90.4(8) . .
O11 W8 O9 159.0(9) . .
O34 W8 O12 97.1(9) . .
O10 W8 O12 158.8(8) . .
O11 W8 O12 88.0(8) . .
O9 W8 O12 87.7(9) . .
O34 W8 O3 165.9(11) . .
O10 W8 O3 88.3(7) . .
O11 W8 O3 86.3(7) . .
O9 W8 O3 72.9(8) . .
O12 W8 O3 71.0(7) . .
O39 W9 O25 105.4(9) . .
O39 W9 O5 103.6(9) . .
O25 W9 O5 88.6(9) . .
O39 W9 O9 95.7(9) . .
O25 W9 O9 158.9(9) . .
O5 W9 O9 87.6(9) . .
O39 W9 O26 99.0(8) . .
O25 W9 O26 88.7(9) . .
O5 W9 O26 157.1(8) . .
O9 W9 O26 86.7(9) . .
O39 W9 O3 163.2(8) . .
O25 W9 O3 88.4(7) . .
O5 W9 O3 85.8(7) . .
O9 W9 O3 70.5(8) . .
O26 W9 O3 71.4(7) . .
O33 W10 O27 101.8(9) . .
O33 W10 O11 101.5(10) . .
O27 W10 O11 89.9(7) . .
O33 W10 O17 100.2(10) . .
O27 W10 O17 87.8(8) . .
O11 W10 O17 158.3(8) . .
O33 W10 O14 96.3(8) . .
O27 W10 O14 161.7(8) . .
O11 W10 O14 89.2(7) . .
O17 W10 O14 86.3(7) . .
O33 W10 O2 166.4(8) . .
O27 W10 O2 89.1(8) . .
O11 W10 O2 86.5(7) . .
O17 W10 O2 71.8(7) . .
O14 W10 O2 72.5(6) . .
O29 W11 O8 105.3(8) . .
O29 W11 O22 96.4(9) . .
O8 W11 O22 88.3(8) . .
O29 W11 O24 98.1(8) . .
O8 W11 O24 156.5(7) . .
O22 W11 O24 86.4(8) . .
O29 W11 O25 105.1(9) . .
O8 W11 O25 88.1(8) . .
O22 W11 O25 158.3(8) . .
O24 W11 O25 88.5(7) . .
O29 W11 O1 164.7(8) . .
O8 W11 O1 85.6(6) . .
O22 W11 O1 72.8(7) . .
O24 W11 O1 70.9(7) . .
O25 W11 O1 85.7(7) . .
O30 W12 O20 102.9(10) . .
O30 W12 O18 104.7(9) . .
O20 W12 O18 86.1(9) . .
O30 W12 O21 94.9(9) . .
O20 W12 O21 162.2(9) . .
O18 W12 O21 90.0(8) . .
O30 W12 O22 100.1(9) . .
O20 W12 O22 90.7(9) . .
O18 W12 O22 155.0(9) . .
O21 W12 O22 85.5(8) . .
O30 W12 O1 165.0(8) . .
O20 W12 O1 89.8(8) . .
O18 W12 O1 83.8(7) . .
O21 W12 O1 72.5(7) . .
O22 W12 O1 71.4(7) . .

loop_
_geom_bond_atom_site_label_1
_geom_bond_atom_site_label_2
_geom_bond_distance
_geom_bond_site_symmetry_2
C1 N1 1.35(5) .
C1 C2 1.45(5) .
C1 H1 0.9300 .
C2 N2 1.18(4) .
C2 H2 0.9300 .
C3 C4 1.37(4) .
C3 N2 1.37(4) .
C3 C8 1.37(4) .
C4 N1 1.34(4) .
C4 C5 1.50(5) .
C5 C6 1.25(6) .
C5 H5 0.9300 .
C6 C7 1.42(6) .
C6 H6 0.9300 .
C7 C8 1.44(5) .
C7 H7 0.9300 .
C8 H8 0.9300 .
C9 N3 1.31(4) .
C9 C10 1.37(4) .
C9 H9 0.9300 .
C10 N4 1.43(5) .
C10 H10 0.9300 .
C11 C12 1.36(5) .
C11 C32 1.46(4) .
C11 H11 0.9300 .
C12 C13 1.40(5) .
C12 H12 0.9300 .
C13 C14 1.45(5) .
C13 H13 0.9300 .
C14 C31 1.30(4) .
C14 H14 0.9300 .
C15 N5 1.34(4) .
C15 C16 1.41(4) .
C15 H15 0.9300 .
C16 N6 1.31(4) .
C16 H16 0.9300 .
C17 N6 1.35(4) .
C17 C22 1.37(5) .
C17 C18 1.37(3) .
C18 N5 1.36(4) .
C18 C19 1.40(5) .
C19 C20 1.32(6) .
C19 H19 0.9300 .
C20 C21 1.44(5) .
C20 H20 0.9300 .
C21 C22 1.41(5) .
C21 H21 0.9300 .
C22 H22 0.9300 .
C23 N7 1.34(4) .
C23 C24 1.56(4) .
C23 H23 0.9300 .
C24 N8 1.26(4) .
C24 H24 0.9300 .
C25 N8 1.36(4) .
C25 C30 1.44(4) .
C25 C26 1.46(4) .
C26 C27 1.35(5) .
C26 N7 1.37(3) .
C27 C28 1.48(5) .
C27 H27 0.9300 .
C28 C29 1.40(5) .
C28 H28 0.9300 .
C29 C30 1.25(4) .
C29 H29 0.9300 .
C30 H30 0.9300 .
C31 C32 1.41(4) .
C31 N3 1.50(4) .
C32 N4 1.43(3) .
C33 C34 1.32(4) .
C33 N9 1.38(3) .
C33 H33 0.9300 .
C34 N10 1.38(4) .
C34 H34 0.9300 .
C35 C36 1.38(4) .
C35 N10 1.40(4) .
C35 C40 1.42(4) .
C36 N9 1.35(4) .
C36 C37 1.42(4) .
C37 C38 1.31(4) .
C37 H37 0.9300 .
C38 C39 1.40(4) .
C38 H38 0.9300 .
C39 C40 1.48(4) .
C39 H39 0.9300 .
C40 H40 0.9300 .
Cu1 N1 1.92(2) .
Cu1 N3 1.95(2) .
Cu1 O36 2.22(2) .
Cu2 N7 2.00(2) .
Cu2 N5 2.02(2) .
Cu2 N2 2.02(2) .
Cu3 N4 1.97(2) .
Cu3 N9 2.03(2) .
Cu3 N6 2.08(3) 1_565
Cu4 N10 1.89(2) 1_546
Cu4 N8 1.92(2) .
N6 Cu3 2.08(3) 1_545
N10 Cu4 1.89(2) 1_564
O1 Si1 1.591(18) .
O1 W6 2.324(17) .
O1 W12 2.381(15) .
O1 W11 2.381(15) .
O2 Si1 1.657(17) .
O2 W1 2.283(18) .
O2 W10 2.363(16) .
O2 W7 2.390(16) .
O3 Si1 1.71(2) .
O3 W8 2.300(19) .
O3 W3 2.331(18) .
O3 W9 2.372(16) .
O4 Si1 1.58(2) .
O4 W2 2.36(2) .
O4 W5 2.37(2) .
O4 W4 2.437(19) .
O5 W9 1.84(2) .
O5 W2 1.93(2) .
O6 W5 1.918(17) .
O6 W2 1.975(19) .
O7 W2 1.913(18) .
O7 W4 1.940(17) .
O8 W11 1.878(18) .
O8 W2 1.900(17) .
O9 W8 1.92(2) .
O9 W9 1.96(2) .
O10 W8 1.870(17) .
O10 W5 1.917(16) .
O11 W8 1.905(17) .
O11 W10 1.906(18) .
O12 W3 1.910(17) .
O12 W8 1.952(19) .
O13 W3 1.869(18) .
O13 W1 1.909(19) .
O14 W10 1.978(17) .
O14 W1 1.980(16) .
O15 W7 1.935(19) .
O15 W1 1.959(17) .
O16 W1 1.841(19) .
O16 W6 1.920(18) .
O17 W7 1.93(2) .
O17 W10 1.94(2) .
O18 W7 1.82(2) .
O18 W12 1.951(19) .
O19 W7 1.868(18) .
O19 W4 1.918(17) .
O20 W12 1.86(2) .
O20 W4 1.94(2) .
O21 W6 1.959(19) .
O21 W12 1.97(2) .
O22 W11 1.88(2) .
O22 W12 1.974(19) .
O23 W6 1.89(2) .
O23 W3 1.910(19) .
O24 W6 1.887(19) .
O24 W11 1.95(2) .
O25 W9 1.832(17) .
O25 W11 1.956(17) .
O26 W3 1.90(2) .
O26 W9 1.978(19) .
O27 W10 1.899(19) .
O27 W5 1.905(17) .
O28 W5 1.895(18) .
O28 W4 1.916(17) .
O29 W11 1.704(16) .
O30 W12 1.641(17) .
O31 W4 1.68(2) .
O32 W5 1.67(2) .
O33 W10 1.64(2) .
O34 W8 1.64(3) .
O35 W3 1.720(19) .
O36 W1 1.74(2) .
O37 W7 1.63(2) .
O38 W2 1.68(2) .
O39 W9 1.702(16) .
O40 W6 1.709(19) .
